data_2222057
loop_
_publ_author_name
'Xu, Hai-Jun'
'Pan, Yi-Jie'
'Cui, Li-Jing'

_publ_section_title
;
 1,2-Bis(1<i>H</i>-tetrazol-5-yl)benzene dihydrate
;
_journal_coeditor_code HK2687
_journal_issue 6
_journal_name_full 'Acta Crystallographica Section E'
_journal_page_first o1331
_journal_paper_doi 10.1107/S1600536809018224
_journal_volume 65
_journal_year 2009
_chemical_formula_iupac 'C8 H6 N8, 2H2 O1'
_chemical_formula_moiety 'C8 H6 N8, 2(H2 O1)'
_chemical_formula_sum 'C8 H14 N8 O4'
_chemical_formula_weight 286.27
_chemical_name_systematic
;
1,2-Bis(1<i>H</i>-tetrazol-5-yl)benzene dihydrate
;
_space_group_IT_number 15
_symmetry_cell_setting monoclinic
_symmetry_space_group_name_Hall '-C 2yc'
_symmetry_space_group_name_H-M 'C 1 2/c 1'
_atom_sites_solution_hydrogens geom
_atom_sites_solution_primary direct
_atom_sites_solution_secondary difmap
_audit_creation_method SHELXL-97
_cell_angle_alpha 90.00
_cell_angle_beta 96.29(3)
_cell_angle_gamma 90.00
_cell_formula_units_Z 4
_cell_length_a 14.510(3)
_cell_length_b 12.427(3)
_cell_length_c 7.2576(15)
_cell_measurement_reflns_used 5656
_cell_measurement_temperature 294(2)
_cell_measurement_theta_max 27.46
_cell_measurement_theta_min 3.27
_cell_volume 1300.8(5)
_computing_cell_refinement 'CrystalClear Rigaku/MSC (2005)'
_computing_data_collection 'CrystalClear (Rigaku/MSC (2005)'
_computing_data_reduction 'CrystalClear (Rigaku/MSC (2005)'
_computing_molecular_graphics 'ORTEP-3 for Windows (Farrugia, 1997)'
_computing_publication_material 'SHELXL97 (Sheldrick, 2008)'
_computing_structure_refinement 'SHELXL97 (Sheldrick, 2008)'
_computing_structure_solution 'SHELXS97 (Sheldrick, 2008)'
_diffrn_ambient_temperature 294(2)
_diffrn_detector_area_resol_mean 13.6612
_diffrn_measured_fraction_theta_full 0.998
_diffrn_measured_fraction_theta_max 0.998
_diffrn_measurement_device_type 'Rigaku SCXmini'
_diffrn_measurement_method \w
_diffrn_radiation_monochromator graphite
_diffrn_radiation_source 'fine-focus sealed tube'
_diffrn_radiation_type MoK\a
_diffrn_radiation_wavelength 0.71073
_diffrn_reflns_av_R_equivalents 0.0441
_diffrn_reflns_av_sigmaI/netI 0.0320
_diffrn_reflns_limit_h_max 17
_diffrn_reflns_limit_h_min -17
_diffrn_reflns_limit_k_max 15
_diffrn_reflns_limit_k_min -15
_diffrn_reflns_limit_l_max 8
_diffrn_reflns_limit_l_min -8
_diffrn_reflns_number 5963
_diffrn_reflns_theta_full 25.98
_diffrn_reflns_theta_max 25.98
_diffrn_reflns_theta_min 3.28
_diffrn_standards_number 0
_exptl_absorpt_coefficient_mu 0.119
_exptl_absorpt_correction_T_max 0.9789
_exptl_absorpt_correction_T_min 0.9708
_exptl_absorpt_correction_type multi-scan
_exptl_absorpt_process_details '(Blessing, 1995)'
_exptl_crystal_colour colorless
_exptl_crystal_density_diffrn 1.462
_exptl_crystal_density_method 'not measured'
_exptl_crystal_description prism
_exptl_crystal_F_000 600
_exptl_crystal_size_max 0.20
_exptl_crystal_size_mid 0.20
_exptl_crystal_size_min 0.20
_refine_diff_density_max 0.202
_refine_diff_density_min -0.146
_refine_ls_extinction_coef 0.0220(19)
_refine_ls_extinction_expression Fc^*^=kFc[1+0.001xFc^2^\l^3^/sin(2\q)]^-1/4^
_refine_ls_extinction_method 'SHELXL97 (Sheldrick, 2008)'
_refine_ls_goodness_of_fit_ref 1.059
_refine_ls_hydrogen_treatment mixed
_refine_ls_matrix_type full
_refine_ls_number_parameters 101
_refine_ls_number_reflns 1276
_refine_ls_number_restraints 0
_refine_ls_restrained_S_all 1.059
_refine_ls_R_factor_all 0.0534
_refine_ls_R_factor_gt 0.0401
_refine_ls_shift/su_max 0.000
_refine_ls_shift/su_mean 0.000
_refine_ls_structure_factor_coef Fsqd
_refine_ls_weighting_details 'calc w=1/[\s^2^(Fo^2^)+(0.0394P)^2^+0.846P] where P=(Fo^2^+2Fc^2^)/3'
_refine_ls_weighting_scheme calc
_refine_ls_wR_factor_gt 0.0909
_refine_ls_wR_factor_ref 0.0980
_reflns_number_gt 1041
_reflns_number_total 1276
_reflns_threshold_expression I>2\s(I)
_cod_data_source_file hk2687.cif
_cod_data_source_block I
_cod_original_cell_volume 1300.7(5)
_cod_original_sg_symbol_H-M 'C 2/c'
_cod_database_code 2222057
_cod_database_fobs_code 2222057

loop_
_symmetry_equiv_pos_as_xyz
'x, y, z'
'-x, y, -z+1/2'
'x+1/2, y+1/2, z'
'-x+1/2, y+1/2, -z+1/2'
'-x, -y, -z'
'x, -y, z-1/2'
'-x+1/2, -y+1/2, -z'
'x+1/2, -y+1/2, z-1/2'

loop_
_atom_site_type_symbol
_atom_site_label
_atom_site_fract_x
_atom_site_fract_y
_atom_site_fract_z
_atom_site_U_iso_or_equiv
_atom_site_adp_type
_atom_site_calc_flag
_atom_site_refinement_flags
_atom_site_occupancy
_atom_site_disorder_assembly
_atom_site_disorder_group
O O1W 0.20523(9) -0.46870(10) 0.4630(2) 0.0479(4) Uani d . 1 . .
H H1WA 0.1982 -0.5343 0.4316 0.086(9) Uiso d R 1 . .
H H1WB 0.1528 -0.4390 0.4684 0.084(9) Uiso d R 1 . .
O O2W 0.52104(9) -0.10467(11) -0.0561(2) 0.0467(4) Uani d . 1 . .
H H2WA 0.4931 -0.1528 -0.0003 0.076(8) Uiso d R 1 . .
H H2WB 0.5036 -0.0452 -0.0135 0.060(15) Uiso d PR 0.50 . .
H H2WC 0.4968 -0.1163 -0.1663 0.078(19) Uiso d PR 0.50 . .
N N1 0.40777(10) -0.24613(11) 0.1426(2) 0.0332(4) Uani d . 1 . .
N N2 0.33249(10) -0.18460(11) 0.1621(2) 0.0397(4) Uani d . 1 . .
N N3 0.27393(10) -0.23572(12) 0.2522(2) 0.0417(4) Uani d . 1 . .
N N4 0.31147(10) -0.33246(12) 0.2923(2) 0.0353(4) Uani d . 1 . .
H H4A 0.2797(14) -0.3834(17) 0.350(3) 0.053(6) Uiso d . 1 . .
C C1 0.45124(10) -0.43665(12) 0.2407(2) 0.0264(4) Uani d . 1 . .
C C2 0.40490(11) -0.53513(12) 0.2324(2) 0.0308(4) Uani d . 1 . .
H H2A 0.3404 -0.5358 0.2205 0.037 Uiso calc R 1 . .
C C3 0.45222(11) -0.63163(13) 0.2414(2) 0.0327(4) Uani d . 1 . .
H H3A 0.4198 -0.6963 0.2360 0.039 Uiso calc R 1 . .
C C4 0.39372(11) -0.33838(12) 0.2258(2) 0.0277(4) Uani d . 1 . .

loop_
_atom_site_aniso_label
_atom_site_aniso_U_11
_atom_site_aniso_U_22
_atom_site_aniso_U_33
_atom_site_aniso_U_12
_atom_site_aniso_U_13
_atom_site_aniso_U_23
O1W 0.0353(8) 0.0370(8) 0.0737(10) -0.0091(6) 0.0168(7) -0.0132(7)
O2W 0.0504(9) 0.0396(8) 0.0527(9) -0.0046(6) 0.0166(7) 0.0005(7)
N1 0.0323(8) 0.0253(7) 0.0421(9) 0.0035(6) 0.0052(6) 0.0021(6)
N2 0.0379(9) 0.0283(8) 0.0528(10) 0.0071(6) 0.0040(7) 0.0015(7)
N3 0.0321(9) 0.0304(8) 0.0630(11) 0.0082(6) 0.0067(8) -0.0009(7)
N4 0.0271(8) 0.0262(7) 0.0537(10) 0.0020(6) 0.0103(7) 0.0017(7)
C1 0.0265(8) 0.0235(8) 0.0298(9) 0.0009(6) 0.0059(6) 0.0010(7)
C2 0.0250(9) 0.0280(9) 0.0401(10) -0.0024(6) 0.0065(7) -0.0014(7)
C3 0.0357(9) 0.0225(8) 0.0408(10) -0.0050(7) 0.0082(8) -0.0005(7)
C4 0.0235(8) 0.0255(8) 0.0341(9) -0.0011(6) 0.0026(7) -0.0017(7)

loop_
_atom_type_symbol
_atom_type_description
_atom_type_scat_dispersion_real
_atom_type_scat_dispersion_imag
_atom_type_scat_source
C C 0.0033 0.0016 'International Tables Vol C Tables 4.2.6.8 and 6.1.1.4'
H H 0.0000 0.0000 'International Tables Vol C Tables 4.2.6.8 and 6.1.1.4'
N N 0.0061 0.0033 'International Tables Vol C Tables 4.2.6.8 and 6.1.1.4'
O O 0.0106 0.0060 'International Tables Vol C Tables 4.2.6.8 and 6.1.1.4'

loop_
_geom_angle_atom_site_label_1
_geom_angle_atom_site_label_2
_geom_angle_atom_site_label_3
_geom_angle_site_symmetry_1
_geom_angle_site_symmetry_3
_geom_angle
_geom_angle_publ_flag
H1WA O1W H1WB . . 110.3 ?
H2WA O2W H2WB . . 105.2 ?
H2WA O2W H2WC . . 99.2 ?
H2WB O2W H2WC . . 112.4 ?
C4 N1 N2 . . 105.99(13) ?
N3 N2 N1 . . 110.96(14) ?
N2 N3 N4 . . 106.06(13) ?
C4 N4 N3 . . 109.19(14) ?
C4 N4 H4A . . 130.1(13) ?
N3 N4 H4A . . 120.6(13) ?
C2 C1 C1 . 2_655 118.65(9) ?
C2 C1 C4 . . 117.17(14) ?
C1 C1 C4 2_655 . 124.17(8) ?
C3 C2 C1 . . 121.71(15) ?
C3 C2 H2A . . 119.1 ?
C1 C2 H2A . . 119.1 ?
C3 C3 C2 2_655 . 119.65(9) ?
C3 C3 H3A 2_655 . 120.2 ?
C2 C3 H3A . . 120.2 ?
N1 C4 N4 . . 107.80(14) ?
N1 C4 C1 . . 129.54(15) ?
N4 C4 C1 . . 122.58(14) ?

loop_
_geom_bond_atom_site_label_1
_geom_bond_atom_site_label_2
_geom_bond_site_symmetry_2
_geom_bond_distance
_geom_bond_publ_flag
O1W H1WA . 0.8500 ?
O1W H1WB . 0.8501 ?
O2W H2WA . 0.8499 ?
O2W H2WB . 0.8500 ?
O2W H2WC . 0.8500 ?
N1 N2 . 1.353(2) ?
N2 N3 . 1.294(2) ?
N3 N4 . 1.339(2) ?
N4 H4A . 0.91(2) ?
C1 C2 . 1.394(2) ?
C1 C1 2_655 1.407(3) ?
C1 C4 . 1.476(2) ?
C2 C3 . 1.380(2) ?
C2 H2A . 0.9300 ?
C3 C3 2_655 1.378(3) ?
C3 H3A . 0.9300 ?
C4 N1 . 1.322(2) ?
C4 N4 . 1.338(2) ?

loop_
_geom_hbond_atom_site_label_D
_geom_hbond_atom_site_label_H
_geom_hbond_atom_site_label_A
_geom_hbond_site_symmetry_A
_geom_hbond_distance_DH
_geom_hbond_distance_HA
_geom_hbond_distance_DA
_geom_hbond_angle_DHA
N4 H4A O1W . 0.91(2) 1.78(2) 2.682(2) 171.9(19)
O1W H1WA N2 4_545 0.85 2.02 2.8658(19) 173.1
O1W H1WB O2W 8_446 0.85 1.98 2.813(2) 167.6
O2W H2WA N1 . 0.85 2.06 2.896(2) 169.0
O2W H2WB O2W 5_655 0.85 1.97 2.813(3) 169.5
O2W H2WC O2W 2_654 0.85 2.01 2.814(3) 157.9
